data_1502049
loop_
_publ_author_name
'Hovey, M. Todd'
'Eklund, Emily J.'
'Pike, Robert D.'
'Mainkar, Anshul A.'
'Scheerer, Jonathan R.'

_publ_section_title
;
 Synthesis of (+-)-acetylnorloline via stereoselective tethered
 aminohydroxylation.
;
_journal_issue 5
_journal_name_full 'Organic letters'
_journal_page_first 1246
_journal_page_last 1249
_journal_paper_doi 10.1021/ol200155p
_journal_volume 13
_journal_year 2011
_chemical_absolute_configuration unk
_chemical_formula_moiety 'C8 H10 N2 O3'
_chemical_formula_sum 'C8 H10 N2 O3'
_chemical_formula_weight 182.18
_chemical_name_systematic
; 
 ? 
;
_space_group_IT_number 19
_symmetry_cell_setting orthorhombic
_symmetry_space_group_name_Hall 'P 2ac 2ab'
_symmetry_space_group_name_H-M 'P 21 21 21'
_atom_sites_solution_hydrogens geom
_atom_sites_solution_primary direct
_atom_sites_solution_secondary difmap
_audit_creation_method SHELXL-97
_cell_angle_alpha 90.00
_cell_angle_beta 90.00
_cell_angle_gamma 90.00
_cell_formula_units_Z 4
_cell_length_a 5.18270(10)
_cell_length_b 8.0456(2)
_cell_length_c 20.4481(5)
_cell_measurement_reflns_used 3327
_cell_measurement_temperature 296(2)
_cell_measurement_theta_max 67.73
_cell_measurement_theta_min 4.32
_cell_volume 852.64(3)
_computing_cell_refinement 'SAINTPLUS (Bruker AXS, 2004)'
_computing_data_collection 'APEX2 (Bruker AXS, 2004)'
_computing_data_reduction SAINTPLUS
_computing_molecular_graphics 'ORTEP3 (Farrugia, 1997)'
_computing_publication_material 'SHELXL97 (Sheldrick, 1997)'
_computing_structure_refinement 'XSHELL (Bruker, 2004)'
_computing_structure_solution 'SHELXS97 (Sheldrick, 1997)'
_diffrn_ambient_temperature 296(2)
_diffrn_measured_fraction_theta_full 1.000
_diffrn_measured_fraction_theta_max 1.000
_diffrn_measurement_device_type 'Bruker SMART APEX II CCD'
_diffrn_measurement_method '\w and \y'
_diffrn_radiation_monochromator graphite
_diffrn_radiation_source 'fine-focus sealed tube'
_diffrn_radiation_type CuK\a
_diffrn_radiation_wavelength 1.54178
_diffrn_reflns_av_R_equivalents 0.0402
_diffrn_reflns_av_sigmaI/netI 0.0224
_diffrn_reflns_limit_h_max 6
_diffrn_reflns_limit_h_min -5
_diffrn_reflns_limit_k_max 9
_diffrn_reflns_limit_k_min -9
_diffrn_reflns_limit_l_max 24
_diffrn_reflns_limit_l_min -24
_diffrn_reflns_number 9183
_diffrn_reflns_theta_full 66.89
_diffrn_reflns_theta_max 66.89
_diffrn_reflns_theta_min 4.32
_diffrn_standards_number 0
_exptl_absorpt_coefficient_mu 0.931
_exptl_absorpt_correction_T_max 0.9726
_exptl_absorpt_correction_T_min 0.7129
_exptl_absorpt_correction_type multi-scan
_exptl_absorpt_process_details 'SADABS (Sheldrick, 2004)'
_exptl_crystal_colour colorless
_exptl_crystal_density_diffrn 1.419
_exptl_crystal_density_method 'not measured'
_exptl_crystal_description blade
_exptl_crystal_F_000 384
_exptl_crystal_size_max 0.39
_exptl_crystal_size_mid 0.08
_exptl_crystal_size_min 0.03
_refine_diff_density_max 0.168
_refine_diff_density_min -0.138
_refine_diff_density_rms 0.033
_refine_ls_abs_structure_details 'Flack H D (1983), Acta Cryst. A39, 876-881'
_refine_ls_abs_structure_Flack 0.0(3)
_refine_ls_extinction_method none
_refine_ls_goodness_of_fit_ref 1.096
_refine_ls_hydrogen_treatment constr
_refine_ls_matrix_type full
_refine_ls_number_parameters 118
_refine_ls_number_reflns 1505
_refine_ls_number_restraints 0
_refine_ls_restrained_S_all 1.096
_refine_ls_R_factor_all 0.0383
_refine_ls_R_factor_gt 0.0319
_refine_ls_shift/su_max 0.000
_refine_ls_shift/su_mean 0.000
_refine_ls_structure_factor_coef Fsqd
_refine_ls_weighting_details 'calc w=1/[\s^2^(Fo^2^)+(0.0438P)^2^+0.0654P] where P=(Fo^2^+2Fc^2^)/3'
_refine_ls_weighting_scheme calc
_refine_ls_wR_factor_gt 0.0794
_refine_ls_wR_factor_ref 0.0833
_reflns_number_gt 1349
_reflns_number_total 1505
_reflns_threshold_expression >2sigma(I)
_cod_data_source_file ol200155p_si_001.cif
_cod_data_source_block p212121
_cod_original_sg_symbol_H-M P2(1)2(1)2(1)
_cod_database_code 1502049

loop_
_symmetry_equiv_pos_as_xyz
'x, y, z'
'-x+1/2, -y, z+1/2'
'-x, y+1/2, -z+1/2'
'x+1/2, -y+1/2, -z'

loop_
_atom_site_label
_atom_site_type_symbol
_atom_site_fract_x
_atom_site_fract_y
_atom_site_fract_z
_atom_site_U_iso_or_equiv
_atom_site_adp_type
_atom_site_occupancy
_atom_site_symmetry_multiplicity
_atom_site_calc_flag
_atom_site_refinement_flags
O1 O 0.9669(3) 0.43907(18) 0.25361(7) 0.0638(4) Uani 1 1 d .
O2 O 0.8112(3) 0.52842(19) 0.06262(6) 0.0571(4) Uani 1 1 d .
O3 O 1.0505(3) 0.7501(2) 0.05216(8) 0.0816(6) Uani 1 1 d .
N1 N 0.6066(3) 0.40570(18) 0.18783(7) 0.0462(4) Uani 1 1 d .
N2 N 0.7443(3) 0.65819(19) 0.21068(7) 0.0486(4) Uani 1 1 d .
H2N H 0.8266 0.7357 0.2307 0.058 Uiso 1 1 calc R
C1 C 0.5414(3) 0.6904(2) 0.16302(9) 0.0431(4) Uani 1 1 d .
H1 H 0.3958 0.7483 0.1834 0.052 Uiso 1 1 calc R
C2 C 0.6427(4) 0.7877(2) 0.10479(10) 0.0511(4) Uani 1 1 d .
H2A H 0.5026 0.8098 0.0746 0.061 Uiso 1 1 calc R
H2B H 0.7111 0.8935 0.1195 0.061 Uiso 1 1 calc R
C3 C 0.8492(4) 0.6922(3) 0.07079(9) 0.0526(5) Uani 1 1 d .
C4 C 0.7900(3) 0.4971(2) 0.22019(8) 0.0443(4) Uani 1 1 d .
C5 C 0.6758(6) 0.2497(2) 0.15550(10) 0.0668(6) Uani 1 1 d .
H5A H 0.5858 0.1566 0.1752 0.080 Uiso 1 1 calc R
H5B H 0.8602 0.2299 0.1581 0.080 Uiso 1 1 calc R
C6 C 0.5911(7) 0.2746(3) 0.08459(11) 0.0814(8) Uani 1 1 d .
H6A H 0.7212 0.2326 0.0547 0.098 Uiso 1 1 calc R
H6B H 0.4300 0.2171 0.0762 0.098 Uiso 1 1 calc R
C7 C 0.5576(4) 0.4607(3) 0.07625(9) 0.0548(5) Uani 1 1 d .
H7 H 0.4328 0.4879 0.0419 0.066 Uiso 1 1 calc R
C8 C 0.4652(3) 0.5142(2) 0.14319(8) 0.0459(4) Uani 1 1 d .
H8 H 0.2786 0.4977 0.1476 0.055 Uiso 1 1 calc R

loop_
_atom_site_aniso_label
_atom_site_aniso_U_11
_atom_site_aniso_U_22
_atom_site_aniso_U_33
_atom_site_aniso_U_23
_atom_site_aniso_U_13
_atom_site_aniso_U_12
O1 0.0720(9) 0.0601(9) 0.0592(8) 0.0086(7) -0.0184(8) 0.0121(7)
O2 0.0568(8) 0.0692(9) 0.0453(7) 0.0051(6) 0.0100(6) 0.0178(7)
O3 0.0409(7) 0.1336(17) 0.0704(9) 0.0354(11) 0.0028(7) -0.0123(9)
N1 0.0530(9) 0.0406(7) 0.0450(8) 0.0034(6) 0.0029(7) -0.0041(7)
N2 0.0548(9) 0.0436(8) 0.0475(8) -0.0039(6) -0.0116(7) 0.0030(7)
C1 0.0386(8) 0.0456(9) 0.0451(8) -0.0023(7) 0.0009(7) 0.0077(7)
C2 0.0480(9) 0.0467(10) 0.0584(10) 0.0086(9) -0.0078(9) 0.0012(8)
C3 0.0382(9) 0.0760(13) 0.0435(9) 0.0189(9) -0.0026(8) 0.0020(9)
C4 0.0498(10) 0.0469(10) 0.0363(8) 0.0027(7) 0.0020(7) 0.0033(8)
C5 0.0982(17) 0.0417(10) 0.0605(12) -0.0012(9) -0.0003(12) 0.0025(11)
C6 0.125(2) 0.0548(13) 0.0641(13) -0.0148(11) -0.0160(15) -0.0012(14)
C7 0.0637(11) 0.0548(11) 0.0459(9) -0.0041(8) -0.0101(9) -0.0004(9)
C8 0.0349(7) 0.0532(10) 0.0497(9) 0.0037(8) 0.0004(7) -0.0036(7)

loop_
_atom_type_symbol
_atom_type_description
_atom_type_scat_dispersion_real
_atom_type_scat_dispersion_imag
_atom_type_scat_source
C C 0.0181 0.0091 'International Tables Vol C Tables 4.2.6.8 and 6.1.1.4'
H H 0.0000 0.0000 'International Tables Vol C Tables 4.2.6.8 and 6.1.1.4'
N N 0.0311 0.0180 'International Tables Vol C Tables 4.2.6.8 and 6.1.1.4'
O O 0.0492 0.0322 'International Tables Vol C Tables 4.2.6.8 and 6.1.1.4'

loop_
_geom_angle_atom_site_label_1
_geom_angle_atom_site_label_2
_geom_angle_atom_site_label_3
_geom_angle
C3 O2 C7 118.56(16)
C4 N1 C8 109.21(14)
C4 N1 C5 120.49(17)
C8 N1 C5 110.70(15)
C4 N2 C1 113.54(15)
C4 N2 H2N 123.2
C1 N2 H2N 123.2
N2 C1 C2 111.52(15)
N2 C1 C8 101.49(14)
C2 C1 C8 111.09(15)
N2 C1 H1 110.8
C2 C1 H1 110.8
C8 C1 H1 110.8
C3 C2 C1 110.37(15)
C3 C2 H2A 109.6
C1 C2 H2A 109.6
C3 C2 H2B 109.6
C1 C2 H2B 109.6
H2A C2 H2B 108.1
O3 C3 O2 117.9(2)
O3 C3 C2 124.8(2)
O2 C3 C2 117.31(16)
O1 C4 N2 125.49(18)
O1 C4 N1 125.38(16)
N2 C4 N1 109.12(15)
N1 C5 C6 104.22(17)
N1 C5 H5A 110.9
C6 C5 H5A 110.9
N1 C5 H5B 110.9
C6 C5 H5B 110.9
H5A C5 H5B 108.9
C7 C6 C5 105.60(17)
C7 C6 H6A 110.6
C5 C6 H6A 110.6
C7 C6 H6B 110.6
C5 C6 H6B 110.6
H6A C6 H6B 108.8
O2 C7 C8 110.74(15)
O2 C7 C6 106.8(2)
C8 C7 C6 102.44(17)
O2 C7 H7 112.1
C8 C7 H7 112.1
C6 C7 H7 112.1
N1 C8 C7 103.68(14)
N1 C8 C1 105.02(14)
C7 C8 C1 115.00(15)
N1 C8 H8 110.9
C7 C8 H8 110.9
C1 C8 H8 110.9

loop_
_geom_bond_atom_site_label_1
_geom_bond_atom_site_label_2
_geom_bond_distance
O1 C4 1.235(2)
O2 C3 1.343(3)
O2 C7 1.450(3)
O3 C3 1.204(2)
N1 C4 1.372(2)
N1 C8 1.460(2)
N1 C5 1.464(2)
N2 C4 1.332(2)
N2 C1 1.457(2)
N2 H2N 0.8600
C1 C2 1.519(3)
C1 C8 1.527(2)
C1 H1 0.9800
C2 C3 1.490(3)
C2 H2A 0.9700
C2 H2B 0.9700
C5 C6 1.528(3)
C5 H5A 0.9700
C5 H5B 0.9700
C6 C7 1.517(3)
C6 H6A 0.9700
C6 H6B 0.9700
C7 C8 1.513(3)
C7 H7 0.9800
C8 H8 0.9800

loop_
_geom_hbond_atom_site_label_D
_geom_hbond_atom_site_label_H
_geom_hbond_atom_site_label_A
_geom_hbond_distance_DH
_geom_hbond_distance_HA
_geom_hbond_distance_DA
_geom_hbond_angle_DHA
_geom_hbond_site_symmetry_A
N2 H2N O1 0.86 1.98 2.807(2) 160.8 3_755

loop_
_geom_torsion_atom_site_label_1
_geom_torsion_atom_site_label_2
_geom_torsion_atom_site_label_3
_geom_torsion_atom_site_label_4
_geom_torsion
C4 N2 C1 C2 -118.58(18)
C4 N2 C1 C8 -0.2(2)
N2 C1 C2 C3 60.8(2)
C8 C1 C2 C3 -51.7(2)
C7 O2 C3 O3 -171.52(15)
C7 O2 C3 C2 10.9(2)
C1 C2 C3 O3 -135.40(19)
C1 C2 C3 O2 42.0(2)
C1 N2 C4 O1 173.26(17)
C1 N2 C4 N1 -7.8(2)
C8 N1 C4 O1 -168.25(17)
C5 N1 C4 O1 -38.5(3)
C8 N1 C4 N2 12.8(2)
C5 N1 C4 N2 142.55(17)
C4 N1 C5 C6 -123.6(2)
C8 N1 C5 C6 5.5(3)
N1 C5 C6 C7 17.6(3)
C3 O2 C7 C8 -51.2(2)
C3 O2 C7 C6 -161.99(16)
C5 C6 C7 O2 83.4(2)
C5 C6 C7 C8 -33.1(3)
C4 N1 C8 C7 108.52(16)
C5 N1 C8 C7 -26.4(2)
C4 N1 C8 C1 -12.53(18)
C5 N1 C8 C1 -147.44(17)
O2 C7 C8 N1 -77.69(18)
C6 C7 C8 N1 35.9(2)
O2 C7 C8 C1 36.4(2)
C6 C7 C8 C1 149.96(18)
N2 C1 C8 N1 7.49(17)
C2 C1 C8 N1 126.15(15)
N2 C1 C8 C7 -105.80(17)
C2 C1 C8 C7 12.9(2)
